data_2108693
loop_
_publ_author_name
'Lindenthal, Lorenz'
'Ruh, Thomas'
'Rameshan, Raffael'
'Summerer, Harald'
'Nenning, Andreas'
'Herzig, Christopher'
'L\"offler, Stefan'
'Limbeck, Andreas'
'Opitz, Alexander Karl'
'Blaha, Peter'
'Rameshan, Christoph'

_publ_section_title
;
 Ca-doped rare earth perovskite materials for tailored exsolution of metal
 nanoparticles
;
_journal_issue 6
_journal_name_full 'Acta Crystallographica Section B'
_journal_page_first
;
;
_journal_paper_doi 10.1107/S2052520620013475
_journal_volume 76
_journal_year 2020
_chemical_formula_structural 'La0.6 Ca0.4 Fe O3'
_chemical_formula_sum 'Ca0.4 Fe La0.6 O3'
_chemical_formula_weight 203.22
_chemical_name_common
;
Lanthanum calcium ferrite
;
_chemical_name_systematic
;
Lanthanum calcium iron oxide
;
_space_group_crystal_system orthorhombic
_space_group_IT_number 62
_space_group_name_Hall '-P 2ac 2n'
_space_group_name_H-M_alt 'P n m a'
_symmetry_Int_Tables_number 62
_symmetry_space_group_name_H-M 'P n m a'
_cell_angle_alpha 90
_cell_angle_beta 90
_cell_angle_gamma 90
_cell_formula_units_Z 4
_cell_length_a 5.506428
_cell_length_b 7.776180
_cell_length_c 5.529845
_cell_measurement_temperature 295
_cell_volume 236.782
_computing_structure_refinement 'HighScore Plus 4.8.0'
_diffrn_ambient_temperature 295
_diffrn_measurement_device_type 'PANalytical X'Pert Pro'
_diffrn_radiation_probe x-ray
_diffrn_radiation_type 'Cu K\a~1+2~'
_diffrn_radiation_wavelength 1.540598
_diffrn_source 'sealed X-ray tube'
_diffrn_source_target Cu
_exptl_crystal_density_diffrn 5.69987633
_exptl_crystal_density_method 'not measured'
_exptl_crystal_F_000 368.80000000
_pd_instr_cons_illum_flag no
_pd_meas_2theta_range_inc 0.02000000
_pd_meas_2theta_range_max 119.96302676
_pd_meas_2theta_range_min 15.00302676
_pd_meas_datetime_initiated '9/5/2018 3:29:38 PM'
_pd_meas_number_of_points 5249
_pd_meas_scan_method step
_pd_proc_2theta_range_inc 0.02000000
_pd_proc_2theta_range_max 119.96302676
_pd_proc_2theta_range_min 15.00302676
_pd_proc_ls_background_function 'Vorhandenen Untergrund benutzen'
_pd_proc_ls_pref_orient_corr 'March/Dollase Modell'
_pd_proc_ls_profile_function Pseudo-Voigt
_pd_proc_ls_prof_R_factor 0.02330081
_pd_proc_ls_prof_wR_expected 0.02067604
_pd_proc_ls_prof_wR_factor 0.03064661
_pd_proc_number_of_points 5249
_pd_spec_mounting 'Si single crystal'
_pd_spec_mount_mode reflection
_pd_spec_shape irregular
_refine_ls_goodness_of_fit_all 1.48222827
_refine_ls_matrix_type full
_refine_ls_R_I_factor 0.03655705
_refine_ls_weighting_details 1/[Y~i~+\s(Y~i~)]
_refine_ls_weighting_scheme sigma
_reflns_d_resolution_high 0.893
_reflns_d_resolution_low 4.451
_reflns_limit_h_max 6
_reflns_limit_h_min 0
_reflns_limit_k_max 8
_reflns_limit_k_min 0
_reflns_limit_l_max 6
_reflns_limit_l_min 0
_reflns_number_observed 193
_cod_data_source_file je5034sup1.cif
_cod_data_source_block La0.6_Rietveld
_cod_original_cell_volume 236.782300
_cod_original_formula_sum 'La0.6 Ca0.4 Fe O3'
_cod_database_code 2108693
_xact_pref_orient_vector_h 0.00000000
_xact_pref_orient_vector_k 0.00000000
_xact_pref_orient_vector_l 1.00000000
_xact_pref_orient_param 1.000000
_xact_scale_factor 0.001282
_xact_cagliotti_u 0.500480
_xact_cagliotti_v 0.000000
_xact_cagliotti_w 0.169821
_xact_shape_param_1 0.600000
_xact_shape_param_2 0.000000
_xact_shape_param_3 0.000000
_xact_asym_param_1 0.025000
_xact_asym_param_2 0.025000

loop_
_symmetry_equiv_pos_as_xyz
'x, y, z'
'-x+1/2, -y, z+1/2'
'x+1/2, -y+1/2, -z+1/2'
'-x, y+1/2, -z'
'-x, -y, -z'
'x+1/2, y, -z+1/2'
'-x+1/2, y+1/2, z+1/2'
'x, -y+1/2, z'

loop_
_atom_site_label
_atom_site_type_symbol
_atom_site_fract_x
_atom_site_fract_y
_atom_site_fract_z
_atom_site_U_iso_or_equiv
_atom_site_thermal_displace_type
_atom_site_occupancy
_atom_site_symmetry_multiplicity
_atom_site_Wyckoff_symbol
_atom_site_calc_flag
O1 O 0.476410 0.250000 0.571026 0.008992 Uiso 1.000000 4 c d
O2 O 0.211246 0.036250 0.287371 0.008992 Uiso 1.000000 8 d d
FE1 Fe 0.000000 0.000000 0.000000 0.012412 Uiso 1.000000 4 a d
LA1 La 0.489118 0.250000 0.000262 0.008992 Uiso 0.600000 4 c d
CA1 Ca 0.489118 0.250000 0.000262 0.008992 Uiso 0.400000 4 c d

loop_
_pd_peak_id
_pd_peak_2theta_centroid
_pd_peak_d_spacing
_pd_peak_pk_height
_pd_peak_pk_intensity
_pd_peak_width_2theta
PK1 19.9336 4.451 0.1 0.0342 0.4300
PK2 23.0205 3.860 292.0 168.0310 0.4360
PK3 23.1023 3.847 144.1 82.9774 0.4362
PK4 25.7681 3.455 4.4 2.5487 0.4421
PK5 32.5961 2.745 1575.2 957.0001 0.4604
PK6 32.7259 2.734 6465.0 3931.0920 0.4608
PK7 32.7374 2.733 1672.0 1016.7520 0.4608
PK8 34.7727 2.578 30.6 18.8779 0.4671
PK9 36.5693 2.455 20.1 12.5496 0.4730
PK10 36.6651 2.449 36.7 22.9379 0.4733
PK11 38.4254 2.341 40.3 25.4895 0.4794
PK12 38.5172 2.335 35.6 22.5222 0.4797
PK13 38.5584 2.333 77.0 48.7589 0.4798
PK14 40.2177 2.241 537.3 344.5176 0.4859
PK15 40.3355 2.234 591.2 379.3748 0.4863
PK16 42.0404 2.147 12.7 8.2686 0.4928
PK17 43.5886 2.075 28.2 18.5769 0.4989
PK18 43.6713 2.071 16.4 10.8009 0.4992
PK19 46.7431 1.942 1825.0 1233.3770 0.5121
PK20 46.9177 1.935 915.9 619.9356 0.5129
PK21 48.2723 1.884 33.9 23.1988 0.5189
PK22 48.4084 1.879 33.3 22.8333 0.5195
PK23 51.0961 1.786 14.1 9.8985 0.5320
PK24 51.2510 1.781 7.2 5.0516 0.5327
PK25 51.3240 1.779 7.8 5.4852 0.5331
PK26 52.5217 1.741 43.1 30.6414 0.5389
PK27 52.6574 1.737 64.8 46.1188 0.5396
PK28 52.7129 1.735 21.9 15.5896 0.5399
PK29 52.7773 1.733 66.7 47.5782 0.5402
PK30 53.9282 1.699 6.6 4.7505 0.5460
PK31 54.1159 1.693 14.9 10.7456 0.5469
PK32 58.0058 1.589 1088.0 815.1138 0.5677
PK33 58.1629 1.585 490.4 367.9252 0.5685
PK34 58.1847 1.584 939.1 704.7291 0.5687
PK35 58.2522 1.583 512.8 385.0760 0.5690
PK36 59.4490 1.554 3.3 2.4779 0.5758
PK37 60.6019 1.527 0.7 0.5421 0.5825
PK38 60.7107 1.524 3.8 2.9402 0.5831
PK39 60.7695 1.523 1.3 1.0138 0.5834
PK40 60.8347 1.521 3.4 2.6411 0.5838
PK41 61.8857 1.498 2.4 1.8459 0.5901
PK42 61.9147 1.497 0.0 0.0016 0.5902
PK43 61.9932 1.496 2.3 1.8134 0.5907
PK44 62.1446 1.492 6.0 4.6832 0.5916
PK45 64.4296 1.445 0.7 0.5548 0.6057
PK46 64.5976 1.442 4.6 3.6521 0.6068
PK47 64.6543 1.440 0.1 0.0635 0.6071
PK48 65.6493 1.421 4.2 3.4389 0.6135
PK49 65.7533 1.419 0.4 0.2847 0.6142
PK50 67.9317 1.379 164.7 136.6201 0.6286
PK51 68.2321 1.373 700.8 583.2987 0.6307
PK52 68.2586 1.373 179.5 149.4354 0.6308
PK53 69.4643 1.352 16.7 14.1267 0.6392
PK54 69.5463 1.351 0.5 0.4181 0.6397
PK55 70.3319 1.337 5.2 4.4314 0.6453
PK56 70.6335 1.332 3.3 2.7833 0.6474
PK57 71.5215 1.318 2.8 2.4197 0.6538
PK58 71.6883 1.315 9.8 8.4560 0.6550
PK59 71.7881 1.314 3.9 3.3972 0.6558
PK60 71.8210 1.313 0.0 0.0271 0.6560
PK61 71.8419 1.313 3.1 2.7179 0.6561
PK62 71.9017 1.312 12.2 10.5625 0.6566
PK63 72.7095 1.299 9.7 8.4729 0.6626
PK64 72.8350 1.298 26.8 23.4805 0.6635
PK65 72.8885 1.297 33.2 29.0850 0.6639
PK66 73.0268 1.295 16.1 14.1196 0.6649
PK67 73.0471 1.294 20.5 18.0190 0.6651
PK68 73.1337 1.293 13.9 12.1798 0.6657
PK69 74.0078 1.280 4.7 4.1318 0.6723
PK70 75.0431 1.265 4.1 3.6407 0.6803
PK71 75.3370 1.261 7.1 6.3983 0.6826
PK72 77.3379 1.233 131.5 121.2289 0.6987
PK73 77.4868 1.231 268.7 248.1549 0.6999
PK74 77.5707 1.230 142.4 131.6963 0.7006
PK75 77.7467 1.227 275.6 255.3218 0.7020
PK76 78.4870 1.218 1.8 1.6583 0.7081
PK77 78.7188 1.215 10.0 9.3487 0.7101
PK78 78.7970 1.214 8.4 7.8560 0.7107
PK79 78.8221 1.213 3.0 2.8448 0.7110
PK80 79.8115 1.201 0.0 0.0450 0.7194
PK81 79.9076 1.200 1.1 1.0155 0.7202
PK82 80.7907 1.189 2.9 2.7448 0.7279
PK83 80.9768 1.186 4.7 4.5661 0.7295
PK84 81.0783 1.185 1.9 1.8141 0.7304
PK85 81.9076 1.175 38.5 37.5023 0.7378
PK86 82.1370 1.173 45.5 44.4559 0.7398
PK87 82.2402 1.171 21.7 21.2013 0.7408
PK88 82.3166 1.170 23.7 23.1971 0.7414
PK89 83.1869 1.160 7.6 7.4999 0.7494
PK90 83.2384 1.160 4.3 4.2829 0.7499
PK91 83.3908 1.158 4.1 4.1020 0.7513
PK92 84.4952 1.146 0.1 0.1268 0.7616
PK93 84.5523 1.145 0.0 0.0053 0.7621
PK94 86.4499 1.125 114.6 118.0509 0.7805
PK95 86.7532 1.122 124.7 128.9483 0.7835
PK96 87.5487 1.113 2.6 2.7216 0.7914
PK97 87.7759 1.111 15.7 16.4299 0.7937
PK98 88.6401 1.103 0.3 0.3691 0.8026
PK99 88.6912 1.102 1.4 1.5233 0.8031
PK100 88.7726 1.101 1.9 1.9881 0.8040
PK101 88.9751 1.099 0.6 0.6883 0.8061
PK102 89.5925 1.093 0.2 0.1793 0.8125
PK103 89.7628 1.092 1.5 1.6634 0.8143
PK104 89.8953 1.090 1.0 1.0977 0.8157
PK105 89.9719 1.090 0.1 0.1322 0.8166
PK106 90.0665 1.089 0.0 0.0391 0.8176
PK107 90.1999 1.087 3.0 3.2865 0.8190
PK108 90.7087 1.083 16.2 17.6177 0.8245
PK109 91.0626 1.079 22.7 24.7859 0.8283
PK110 91.1628 1.078 7.5 8.2301 0.8294
PK111 91.2211 1.078 23.2 25.3765 0.8300
PK112 91.8315 1.072 0.1 0.1049 0.8368
PK113 92.2858 1.068 5.4 5.9874 0.8418
PK114 92.4392 1.067 0.8 0.9151 0.8435
PK115 93.1318 1.061 2.2 2.4578 0.8514
PK116 93.2644 1.060 0.3 0.3853 0.8529
PK117 95.2053 1.043 156.3 180.6303 0.8756
PK118 95.4147 1.041 131.2 152.0664 0.8781
PK119 95.6119 1.040 146.0 169.7008 0.8805
PK120 95.6427 1.039 140.5 163.3079 0.8809
PK121 95.6612 1.039 117.0 136.0112 0.8811
PK122 95.7639 1.038 129.4 150.6865 0.8823
PK123 96.8734 1.030 8.2 9.6476 0.8960
PK124 96.9506 1.029 2.4 2.8771 0.8969
PK125 97.4441 1.025 0.1 0.1634 0.9031
PK126 97.8448 1.022 0.0 0.0235 0.9082
PK127 98.5772 1.016 0.5 0.6600 0.9176
PK128 98.6030 1.016 0.6 0.6823 0.9179
PK129 98.7752 1.015 0.1 0.0627 0.9201
PK130 98.8268 1.014 0.3 0.4201 0.9208
PK131 98.9091 1.014 0.0 0.0472 0.9219
PK132 98.9790 1.013 0.5 0.5861 0.9228
PK133 99.1140 1.012 0.3 0.3907 0.9246
PK134 99.1341 1.012 0.3 0.3131 0.9248
PK135 99.1916 1.012 1.3 1.6154 0.9256
PK136 100.8732 0.999 2.4 3.0028 0.9481
PK137 101.2335 0.997 0.6 0.8068 0.9531
PK138 101.3357 0.996 4.7 5.8929 0.9545
PK139 101.9982 0.991 0.0 0.0095 0.9638
PK140 102.4044 0.988 0.5 0.5831 0.9695
PK141 102.4122 0.988 0.1 0.1564 0.9696
PK142 102.5090 0.988 0.0 0.0364 0.9710
PK143 104.4580 0.974 59.5 78.4158 0.9995
PK144 104.9819 0.971 30.9 41.1008 1.0073
PK145 105.6194 0.967 4.2 5.6386 1.0171
PK146 105.6989 0.966 0.3 0.4490 1.0183
PK147 105.9347 0.965 1.5 2.0525 1.0220
PK148 106.0143 0.964 0.3 0.3604 1.0232
PK149 106.8339 0.959 0.1 0.0765 1.0361
PK150 106.9722 0.958 1.0 1.4001 1.0383
PK151 107.8037 0.953 0.0 0.0516 1.0518
PK152 108.2211 0.951 0.0 0.0036 1.0586
PK153 108.2559 0.951 0.1 0.1438 1.0592
PK154 108.9517 0.946 5.2 7.2886 1.0708
PK155 109.0057 0.946 20.1 28.4254 1.0717
PK156 109.1452 0.945 9.2 12.9713 1.0741
PK157 109.2533 0.945 6.2 8.7805 1.0759
PK158 109.2718 0.945 3.0 4.2254 1.0762
PK159 109.4862 0.943 9.9 14.0906 1.0799
PK160 109.5739 0.943 8.1 11.5105 1.0814
PK161 109.6487 0.942 10.0 14.2258 1.0827
PK162 110.1416 0.940 3.4 4.8713 1.0912
PK163 110.4641 0.938 5.3 7.6404 1.0968
PK164 110.6276 0.937 0.3 0.3853 1.0997
PK165 110.7892 0.936 0.8 1.1886 1.1026
PK166 111.6400 0.931 0.0 0.0227 1.1178
PK167 111.9452 0.929 0.2 0.2514 1.1234
PK168 113.5280 0.921 20.3 30.8682 1.1531
PK169 113.7688 0.920 117.3 179.1520 1.1577
PK170 114.0996 0.918 100.8 154.8293 1.1641
PK171 114.2114 0.917 88.1 135.5368 1.1663
PK172 114.2720 0.917 22.6 34.7896 1.1675
PK173 114.4131 0.916 55.2 85.2284 1.1703
PK174 114.4961 0.916 56.8 87.8558 1.1719
PK175 115.2016 0.912 1.7 2.7271 1.1859
PK176 115.5079 0.911 4.2 6.5891 1.1921
PK177 115.9902 0.908 0.8 1.3297 1.2020
PK178 116.2785 0.907 0.1 0.1529 1.2080
PK179 116.7219 0.905 0.1 0.0925 1.2173
PK180 116.7282 0.905 1.2 2.0026 1.2174
PK181 116.8934 0.904 0.1 0.0881 1.2209
PK182 116.9570 0.904 0.0 0.0082 1.2222
PK183 117.2440 0.902 0.2 0.3214 1.2284
PK184 117.5643 0.901 0.0 0.0002 1.2353
PK185 117.7563 0.900 1.8 2.8836 1.2394
PK186 117.9059 0.899 1.1 1.8595 1.2427
PK187 117.9903 0.899 0.0 0.0734 1.2445
PK188 117.9925 0.899 2.4 3.9009 1.2446
PK189 118.0995 0.898 0.8 1.3981 1.2469
PK190 118.5194 0.896 5.3 8.8056 1.2562
PK191 119.0670 0.894 12.9 21.6553 1.2685
PK192 119.2963 0.893 6.7 11.2424 1.2738
PK193 119.3267 0.893 15.1 25.4059 1.2744
